data_2228713
loop_
_publ_author_name
'Lu, Chunxiong'
'Jiang, Quanfu'

_publ_section_title
;
 2-[4-(2-Methoxyphenyl)piperazin-1-yl]-<i>N</i>-(pyridin-2-yl)acetamide
;
_journal_coeditor_code FK2033
_journal_issue 1
_journal_name_full 'Acta Crystallographica Section E'
_journal_page_first o223
_journal_paper_doi 10.1107/S1600536810053067
_journal_volume 67
_journal_year 2011
_chemical_formula_iupac 'C18 H22 N4 O2'
_chemical_formula_moiety 'C18 H22 N4 O2'
_chemical_formula_sum 'C18 H22 N4 O2'
_chemical_formula_weight 326.40
_chemical_name_systematic
;
2-[4-(2-Methoxyphenyl)piperazin-1-yl]-<i>N</i>-(pyridin-2-yl)acetamide
;
_space_group_IT_number 2
_symmetry_cell_setting triclinic
_symmetry_space_group_name_Hall '-P 1'
_symmetry_space_group_name_H-M 'P -1'
_atom_sites_solution_hydrogens mixed
_atom_sites_solution_primary direct
_atom_sites_solution_secondary difmap
_audit_creation_method SHELXL-97
_cell_angle_alpha 106.228(4)
_cell_angle_beta 91.767(3)
_cell_angle_gamma 114.627(2)
_cell_formula_units_Z 4
_cell_length_a 11.595(4)
_cell_length_b 12.382(4)
_cell_length_c 14.073(4)
_cell_measurement_reflns_used 3991
_cell_measurement_temperature 143(2)
_cell_measurement_theta_max 27.49
_cell_measurement_theta_min 3.04
_cell_volume 1738.2(10)
_computing_cell_refinement 'CrystalClear (Rigaku, 2008)'
_computing_data_collection 'CrystalClear (Rigaku, 2008)'
_computing_data_reduction 'CrystalClear (Rigaku, 2008)'
_computing_molecular_graphics 'SHELXL97 (Sheldrick, 2008)'
_computing_publication_material 'SHELXL97 (Sheldrick, 2008)'
_computing_structure_refinement 'SHELXL97 (Sheldrick, 2008)'
_computing_structure_solution 'SHELXS97 (Sheldrick, 2008)'
_diffrn_ambient_temperature 143(2)
_diffrn_detector_area_resol_mean 28.5714
_diffrn_measured_fraction_theta_full 0.983
_diffrn_measured_fraction_theta_max 0.983
_diffrn_measurement_device_type 'Rigaku AFC10/Saturn724+'
_diffrn_measurement_method '\f and \w'
_diffrn_radiation_monochromator graphite
_diffrn_radiation_source 'Rotating Anode'
_diffrn_radiation_type MoK\a
_diffrn_radiation_wavelength 0.71073
_diffrn_reflns_av_R_equivalents 0.0411
_diffrn_reflns_av_sigmaI/netI 0.0714
_diffrn_reflns_limit_h_max 15
_diffrn_reflns_limit_h_min -15
_diffrn_reflns_limit_k_max 12
_diffrn_reflns_limit_k_min -16
_diffrn_reflns_limit_l_max 18
_diffrn_reflns_limit_l_min -18
_diffrn_reflns_number 16957
_diffrn_reflns_theta_full 27.48
_diffrn_reflns_theta_max 27.48
_diffrn_reflns_theta_min 3.04
_diffrn_standards_decay_% 0
_diffrn_standards_interval_count 0
_diffrn_standards_interval_time 0
_diffrn_standards_number 0
_exptl_absorpt_coefficient_mu 0.084
_exptl_absorpt_correction_type none
_exptl_crystal_colour colourless
_exptl_crystal_density_diffrn 1.247
_exptl_crystal_density_method 'not measured'
_exptl_crystal_description Prism
_exptl_crystal_F_000 696
_exptl_crystal_size_max 0.21
_exptl_crystal_size_mid 0.17
_exptl_crystal_size_min 0.09
_refine_diff_density_max 0.739
_refine_diff_density_min -0.190
_refine_ls_extinction_method none
_refine_ls_goodness_of_fit_ref 1.002
_refine_ls_hydrogen_treatment mixed
_refine_ls_matrix_type full
_refine_ls_number_parameters 443
_refine_ls_number_reflns 7823
_refine_ls_number_restraints 0
_refine_ls_restrained_S_all 1.002
_refine_ls_R_factor_all 0.1055
_refine_ls_R_factor_gt 0.0552
_refine_ls_shift/su_max 0.001
_refine_ls_shift/su_mean 0.000
_refine_ls_structure_factor_coef Fsqd
_refine_ls_weighting_details 'calc w=1/[\s^2^(Fo^2^)+(0.0569P)^2^+0.1680P] where P=(Fo^2^+2Fc^2^)/3'
_refine_ls_weighting_scheme calc
_refine_ls_wR_factor_gt 0.1146
_refine_ls_wR_factor_ref 0.1343
_reflns_number_gt 4689
_reflns_number_total 7823
_reflns_threshold_expression I>2sigma(I)
_cod_data_source_file fk2033.cif
_cod_data_source_block I
_cod_depositor_comments
;
The following automatic conversions were performed:

'_atom_sites_solution_hydrogens' value 'difmap and geom' was changed
to 'mixed'.

Automatic conversion script
Id: cif_fix_values 6452 2018-10-05 10:23:21Z andrius 
;
_cod_original_cell_volume 1738.2(9)
_cod_database_code 2228713
_cod_database_fobs_code 2228713

loop_
_symmetry_equiv_pos_as_xyz
'x, y, z'
'-x, -y, -z'

loop_
_atom_site_type_symbol
_atom_site_label
_atom_site_fract_x
_atom_site_fract_y
_atom_site_fract_z
_atom_site_U_iso_or_equiv
_atom_site_adp_type
_atom_site_calc_flag
_atom_site_refinement_flags
_atom_site_occupancy
_atom_site_disorder_assembly
_atom_site_disorder_group
O O1 -0.16031(14) 0.19320(13) 0.60110(10) 0.0318(4) Uani d . 1 . .
O O2 0.26509(14) 0.03711(15) 0.17233(10) 0.0389(4) Uani d . 1 . .
N N1 0.04151(16) 0.31688(15) 0.51774(11) 0.0248(4) Uani d . 1 . .
N N2 0.15938(16) 0.22961(16) 0.35729(11) 0.0264(4) Uani d . 1 . .
N N3 0.35747(16) 0.17050(17) 0.33185(12) 0.0260(4) Uani d . 1 . .
N N4 0.54677(16) 0.24391(16) 0.43628(12) 0.0290(4) Uani d . 1 . .
C C1 -0.0797(2) 0.31511(19) 0.65726(14) 0.0263(4) Uani d . 1 . .
C C2 -0.0993(2) 0.3747(2) 0.75015(14) 0.0304(5) Uani d . 1 . .
H H2 -0.1719 0.3312 0.7774 0.037 Uiso calc R 1 . .
C C3 -0.0128(2) 0.4982(2) 0.80355(16) 0.0371(5) Uani d . 1 . .
H H3 -0.0263 0.5386 0.8673 0.044 Uiso calc R 1 . .
C C4 0.0919(2) 0.5616(2) 0.76425(16) 0.0388(6) Uani d . 1 . .
H H4 0.1507 0.6459 0.8005 0.047 Uiso calc R 1 . .
C C5 0.1115(2) 0.5019(2) 0.67106(15) 0.0330(5) Uani d . 1 . .
H H5 0.1846 0.5461 0.6446 0.040 Uiso calc R 1 . .
C C6 0.02656(19) 0.37892(19) 0.61564(13) 0.0254(4) Uani d . 1 . .
C C7 0.0808(2) 0.2177(2) 0.51565(14) 0.0291(5) Uani d . 1 . .
H H7A 0.0225 0.1601 0.5484 0.035 Uiso calc R 1 . .
H H7B 0.1693 0.2557 0.5533 0.035 Uiso calc R 1 . .
C C8 0.0760(2) 0.14470(19) 0.40775(14) 0.0297(5) Uani d . 1 . .
H H8A 0.1047 0.0796 0.4070 0.036 Uiso calc R 1 . .
H H8B -0.0136 0.1023 0.3713 0.036 Uiso calc R 1 . .
C C9 0.1161(2) 0.3261(2) 0.35931(14) 0.0310(5) Uani d . 1 . .
H H9A 0.0260 0.2858 0.3243 0.037 Uiso calc R 1 . .
H H9B 0.1705 0.3827 0.3240 0.037 Uiso calc R 1 . .
C C10 0.1254(2) 0.4008(2) 0.46679(14) 0.0304(5) Uani d . 1 . .
H H10A 0.2155 0.4413 0.5018 0.036 Uiso calc R 1 . .
H H10B 0.0987 0.4675 0.4684 0.036 Uiso calc R 1 . .
C C11 0.1642(2) 0.1621(2) 0.25557(13) 0.0297(5) Uani d . 1 . .
H H11A 0.1808 0.2184 0.2144 0.036 Uiso calc R 1 . .
H H11B 0.0788 0.0898 0.2263 0.036 Uiso calc R 1 . .
C C12 0.26561(19) 0.11417(19) 0.24878(14) 0.0270(5) Uani d . 1 . .
C C13 0.47825(19) 0.17094(19) 0.34499(14) 0.0244(4) Uani d . 1 . .
C C14 0.5227(2) 0.1054(2) 0.27087(15) 0.0326(5) Uani d . 1 . .
H H14 0.4697 0.0520 0.2078 0.039 Uiso calc R 1 . .
C C15 0.6471(2) 0.1202(2) 0.29197(16) 0.0367(5) Uani d . 1 . .
H H15 0.6816 0.0783 0.2425 0.044 Uiso calc R 1 . .
C C16 0.7206(2) 0.1964(2) 0.38561(16) 0.0346(5) Uani d . 1 . .
H H16 0.8062 0.2084 0.4015 0.042 Uiso calc R 1 . .
C C17 0.6659(2) 0.2542(2) 0.45484(16) 0.0336(5) Uani d . 1 . .
H H17 0.7153 0.3045 0.5197 0.040 Uiso calc R 1 . .
C C18 -0.2720(2) 0.1297(2) 0.64012(17) 0.0411(6) Uani d . 1 . .
H H18A -0.2460 0.1235 0.7045 0.062 Uiso calc R 1 . .
H H18B -0.3236 0.0453 0.5926 0.062 Uiso calc R 1 . .
H H18C -0.3234 0.1767 0.6500 0.062 Uiso calc R 1 . .
H H03 0.345(2) 0.224(2) 0.3780(15) 0.036(7) Uiso d . 1 . .
O O3 0.31024(14) 0.19997(13) 0.69524(10) 0.0328(4) Uani d . 1 . .
O O4 -0.20714(14) 0.09195(14) 1.08091(10) 0.0364(4) Uani d . 1 . .
N N5 0.27157(15) 0.34038(15) 0.86559(11) 0.0247(4) Uani d . 1 . .
N N6 0.07490(15) 0.27036(16) 0.98664(11) 0.0258(4) Uani d . 1 . .
N N7 -0.17632(17) 0.22583(16) 0.99004(12) 0.0261(4) Uani d . 1 . .
N N8 -0.31000(17) 0.26615(17) 0.89803(12) 0.0318(4) Uani d . 1 . .
C C19 0.37328(19) 0.3275(2) 0.71544(14) 0.0278(5) Uani d . 1 . .
C C20 0.4550(2) 0.3846(2) 0.65566(15) 0.0341(5) Uani d . 1 . .
H H20 0.4689 0.3348 0.5965 0.041 Uiso calc R 1 . .
C C21 0.5165(2) 0.5145(2) 0.68257(17) 0.0442(6) Uani d . 1 . .
H H21 0.5720 0.5534 0.6414 0.053 Uiso calc R 1 . .
C C22 0.4978(2) 0.5871(2) 0.76827(18) 0.0459(6) Uani d . 1 . .
H H22 0.5411 0.6760 0.7869 0.055 Uiso calc R 1 . .
C C23 0.4155(2) 0.5301(2) 0.82765(16) 0.0362(5) Uani d . 1 . .
H H23 0.4025 0.5812 0.8865 0.043 Uiso calc R 1 . .
C C24 0.35148(19) 0.4006(2) 0.80341(14) 0.0266(5) Uani d . 1 . .
C C25 0.13434(19) 0.26517(19) 0.82010(14) 0.0276(5) Uani d . 1 . .
H H25A 0.1261 0.2088 0.7520 0.033 Uiso calc R 1 . .
H H25B 0.0960 0.3215 0.8139 0.033 Uiso calc R 1 . .
C C26 0.0632(2) 0.1882(2) 0.88466(14) 0.0301(5) Uani d . 1 . .
H H26A -0.0288 0.1382 0.8539 0.036 Uiso calc R 1 . .
H H26B 0.0991 0.1293 0.8883 0.036 Uiso calc R 1 . .
C C27 0.21204(19) 0.3438(2) 1.03070(14) 0.0302(5) Uani d . 1 . .
H H27A 0.2496 0.2865 1.0353 0.036 Uiso calc R 1 . .
H H27B 0.2215 0.3994 1.0994 0.036 Uiso calc R 1 . .
C C28 0.2834(2) 0.4222(2) 0.96688(14) 0.0311(5) Uani d . 1 . .
H H28A 0.2471 0.4808 0.9634 0.037 Uiso calc R 1 . .
H H28B 0.3753 0.4723 0.9977 0.037 Uiso calc R 1 . .
C C29 0.0039(2) 0.1977(2) 1.04953(14) 0.0296(5) Uani d . 1 . .
H H29A 0.0444 0.2460 1.1206 0.036 Uiso calc R 1 . .
H H29B 0.0133 0.1189 1.0326 0.036 Uiso calc R 1 . .
C C30 -0.1381(2) 0.16446(19) 1.04003(14) 0.0264(5) Uani d . 1 . .
C C31 -0.30054(19) 0.21492(19) 0.96784(13) 0.0250(4) Uani d . 1 . .
C C32 -0.4019(2) 0.15893(19) 1.01496(15) 0.0300(5) Uani d . 1 . .
H H32 -0.3907 0.1248 1.0652 0.036 Uiso calc R 1 . .
C C33 -0.5194(2) 0.1543(2) 0.98670(16) 0.0346(5) Uani d . 1 . .
H H33 -0.5907 0.1163 1.0174 0.042 Uiso calc R 1 . .
C C34 -0.5328(2) 0.2049(2) 0.91386(16) 0.0362(5) Uani d . 1 . .
H H34 -0.6130 0.2019 0.8929 0.043 Uiso calc R 1 . .
C C35 -0.4262(2) 0.2599(2) 0.87240(16) 0.0369(5) Uani d . 1 . .
H H35 -0.4350 0.2956 0.8227 0.044 Uiso calc R 1 . .
C C36 0.3320(2) 0.1232(2) 0.60821(16) 0.0408(6) Uani d . 1 . .
H H36A 0.3084 0.1408 0.5487 0.061 Uiso calc R 1 . .
H H36B 0.2793 0.0346 0.6007 0.061 Uiso calc R 1 . .
H H36C 0.4231 0.1414 0.6154 0.061 Uiso calc R 1 . .
H H07 -0.118(2) 0.271(2) 0.9629(15) 0.032(6) Uiso d . 1 . .

loop_
_atom_site_aniso_label
_atom_site_aniso_U_11
_atom_site_aniso_U_22
_atom_site_aniso_U_33
_atom_site_aniso_U_12
_atom_site_aniso_U_13
_atom_site_aniso_U_23
O1 0.0284(8) 0.0330(8) 0.0296(7) 0.0089(7) 0.0087(6) 0.0107(6)
O2 0.0337(9) 0.0433(10) 0.0289(8) 0.0161(8) 0.0021(6) -0.0025(7)
N1 0.0269(9) 0.0278(9) 0.0236(8) 0.0136(8) 0.0063(7) 0.0114(7)
N2 0.0258(9) 0.0322(10) 0.0233(8) 0.0134(8) 0.0046(7) 0.0109(7)
N3 0.0252(10) 0.0298(10) 0.0227(9) 0.0137(8) 0.0045(7) 0.0054(8)
N4 0.0278(10) 0.0306(10) 0.0279(9) 0.0126(8) 0.0011(7) 0.0095(7)
C1 0.0273(11) 0.0306(11) 0.0258(10) 0.0162(9) 0.0028(8) 0.0110(9)
C2 0.0292(12) 0.0393(13) 0.0298(11) 0.0185(10) 0.0089(9) 0.0154(10)
C3 0.0426(14) 0.0390(14) 0.0304(11) 0.0226(12) 0.0086(10) 0.0049(10)
C4 0.0404(14) 0.0320(13) 0.0383(12) 0.0153(11) 0.0069(10) 0.0043(10)
C5 0.0297(12) 0.0317(12) 0.0349(11) 0.0107(10) 0.0081(9) 0.0112(10)
C6 0.0261(11) 0.0331(12) 0.0231(10) 0.0164(10) 0.0049(8) 0.0124(9)
C7 0.0319(12) 0.0320(12) 0.0301(11) 0.0170(10) 0.0083(9) 0.0150(9)
C8 0.0297(12) 0.0288(12) 0.0326(11) 0.0142(10) 0.0073(9) 0.0106(9)
C9 0.0313(12) 0.0395(13) 0.0329(11) 0.0193(11) 0.0105(9) 0.0209(10)
C10 0.0325(12) 0.0290(12) 0.0327(11) 0.0143(10) 0.0105(9) 0.0129(9)
C11 0.0234(11) 0.0397(13) 0.0245(10) 0.0133(10) 0.0015(8) 0.0099(9)
C12 0.0247(11) 0.0288(11) 0.0235(10) 0.0075(9) 0.0052(8) 0.0093(9)
C13 0.0235(11) 0.0261(11) 0.0254(10) 0.0093(9) 0.0068(8) 0.0131(8)
C14 0.0313(12) 0.0410(13) 0.0283(11) 0.0180(11) 0.0073(9) 0.0117(10)
C15 0.0353(13) 0.0464(15) 0.0371(12) 0.0232(12) 0.0140(10) 0.0171(11)
C16 0.0243(12) 0.0376(13) 0.0461(13) 0.0123(10) 0.0074(9) 0.0214(11)
C17 0.0289(12) 0.0350(12) 0.0346(11) 0.0116(10) -0.0006(9) 0.0127(10)
C18 0.0376(14) 0.0358(14) 0.0423(13) 0.0059(11) 0.0162(10) 0.0166(11)
O3 0.0421(10) 0.0291(8) 0.0297(8) 0.0180(7) 0.0115(6) 0.0088(6)
O4 0.0331(9) 0.0422(9) 0.0377(8) 0.0140(8) 0.0107(7) 0.0224(7)
N5 0.0219(9) 0.0281(9) 0.0215(8) 0.0093(8) 0.0031(6) 0.0070(7)
N6 0.0203(9) 0.0317(10) 0.0236(8) 0.0092(8) 0.0041(6) 0.0096(7)
N7 0.0221(9) 0.0293(10) 0.0272(9) 0.0091(8) 0.0068(7) 0.0129(8)
N8 0.0339(11) 0.0384(11) 0.0279(9) 0.0182(9) 0.0064(7) 0.0142(8)
C19 0.0257(11) 0.0303(12) 0.0288(10) 0.0139(10) 0.0020(8) 0.0095(9)
C20 0.0315(13) 0.0424(14) 0.0299(11) 0.0162(11) 0.0085(9) 0.0137(10)
C21 0.0377(15) 0.0455(15) 0.0464(14) 0.0100(12) 0.0181(11) 0.0225(12)
C22 0.0468(16) 0.0318(13) 0.0498(14) 0.0065(12) 0.0155(12) 0.0160(11)
C23 0.0349(13) 0.0293(12) 0.0390(12) 0.0093(10) 0.0092(10) 0.0105(10)
C24 0.0210(11) 0.0314(12) 0.0272(10) 0.0107(9) 0.0042(8) 0.0105(9)
C25 0.0241(11) 0.0309(12) 0.0243(10) 0.0096(9) 0.0012(8) 0.0082(9)
C26 0.0259(11) 0.0326(12) 0.0266(10) 0.0091(10) 0.0025(8) 0.0082(9)
C27 0.0231(11) 0.0389(13) 0.0250(10) 0.0128(10) 0.0013(8) 0.0070(9)
C28 0.0237(11) 0.0328(12) 0.0284(10) 0.0081(10) 0.0036(8) 0.0049(9)
C29 0.0286(12) 0.0370(13) 0.0270(10) 0.0166(10) 0.0047(8) 0.0125(9)
C30 0.0297(12) 0.0265(11) 0.0215(9) 0.0112(10) 0.0046(8) 0.0075(8)
C31 0.0238(11) 0.0255(11) 0.0235(9) 0.0112(9) 0.0025(8) 0.0043(8)
C32 0.0270(12) 0.0296(12) 0.0321(11) 0.0109(10) 0.0077(9) 0.0105(9)
C33 0.0270(12) 0.0298(12) 0.0415(12) 0.0103(10) 0.0088(9) 0.0065(10)
C34 0.0287(13) 0.0388(14) 0.0390(12) 0.0178(11) 0.0009(9) 0.0053(10)
C35 0.0367(14) 0.0467(15) 0.0329(11) 0.0246(12) 0.0040(9) 0.0117(10)
C36 0.0558(17) 0.0380(14) 0.0356(12) 0.0285(13) 0.0134(11) 0.0094(11)

loop_
_atom_type_symbol
_atom_type_description
_atom_type_scat_dispersion_real
_atom_type_scat_dispersion_imag
_atom_type_scat_source
C C 0.0033 0.0016 'International Tables Vol C Tables 4.2.6.8 and 6.1.1.4'
H H 0.0000 0.0000 'International Tables Vol C Tables 4.2.6.8 and 6.1.1.4'
N N 0.0061 0.0033 'International Tables Vol C Tables 4.2.6.8 and 6.1.1.4'
O O 0.0106 0.0060 'International Tables Vol C Tables 4.2.6.8 and 6.1.1.4'

loop_
_geom_angle_atom_site_label_1
_geom_angle_atom_site_label_2
_geom_angle_atom_site_label_3
_geom_angle_site_symmetry_1
_geom_angle_site_symmetry_3
_geom_angle
_geom_angle_publ_flag
C1 O1 C18 . . 116.84(15) ?
C6 N1 C10 . . 114.88(16) ?
C6 N1 C7 . . 113.42(15) ?
C10 N1 C7 . . 110.02(15) ?
C11 N2 C8 . . 111.99(16) ?
C11 N2 C9 . . 112.14(16) ?
C8 N2 C9 . . 109.09(15) ?
C12 N3 C13 . . 129.39(18) ?
C12 N3 H03 . . 113.4(15) ?
C13 N3 H03 . . 116.0(15) ?
C13 N4 C17 . . 116.92(17) ?
O1 C1 C2 . . 123.16(18) ?
O1 C1 C6 . . 116.37(16) ?
C2 C1 C6 . . 120.46(19) ?
C1 C2 C3 . . 120.11(19) ?
C1 C2 H2 . . 119.9 ?
C3 C2 H2 . . 119.9 ?
C4 C3 C2 . . 120.17(19) ?
C4 C3 H3 . . 119.9 ?
C2 C3 H3 . . 119.9 ?
C3 C4 C5 . . 119.7(2) ?
C3 C4 H4 . . 120.2 ?
C5 C4 H4 . . 120.2 ?
C4 C5 C6 . . 121.55(19) ?
C4 C5 H5 . . 119.2 ?
C6 C5 H5 . . 119.2 ?
C5 C6 C1 . . 118.02(17) ?
C5 C6 N1 . . 122.69(17) ?
C1 C6 N1 . . 119.26(18) ?
N1 C7 C8 . . 110.03(16) ?
N1 C7 H7A . . 109.7 ?
C8 C7 H7A . . 109.7 ?
N1 C7 H7B . . 109.7 ?
C8 C7 H7B . . 109.7 ?
H7A C7 H7B . . 108.2 ?
N2 C8 C7 . . 110.27(16) ?
N2 C8 H8A . . 109.6 ?
C7 C8 H8A . . 109.6 ?
N2 C8 H8B . . 109.6 ?
C7 C8 H8B . . 109.6 ?
H8A C8 H8B . . 108.1 ?
N2 C9 C10 . . 109.63(16) ?
N2 C9 H9A . . 109.7 ?
C10 C9 H9A . . 109.7 ?
N2 C9 H9B . . 109.7 ?
C10 C9 H9B . . 109.7 ?
H9A C9 H9B . . 108.2 ?
N1 C10 C9 . . 109.40(16) ?
N1 C10 H10A . . 109.8 ?
C9 C10 H10A . . 109.8 ?
N1 C10 H10B . . 109.8 ?
C9 C10 H10B . . 109.8 ?
H10A C10 H10B . . 108.2 ?
N2 C11 C12 . . 114.41(16) ?
N2 C11 H11A . . 108.7 ?
C12 C11 H11A . . 108.7 ?
N2 C11 H11B . . 108.7 ?
C12 C11 H11B . . 108.7 ?
H11A C11 H11B . . 107.6 ?
O2 C12 N3 . . 125.0(2) ?
O2 C12 C11 . . 121.35(18) ?
N3 C12 C11 . . 113.57(17) ?
N4 C13 C14 . . 123.7(2) ?
N4 C13 N3 . . 112.45(17) ?
C14 C13 N3 . . 123.79(18) ?
C13 C14 C15 . . 117.8(2) ?
C13 C14 H14 . . 121.1 ?
C15 C14 H14 . . 121.1 ?
C16 C15 C14 . . 119.6(2) ?
C16 C15 H15 . . 120.2 ?
C14 C15 H15 . . 120.2 ?
C17 C16 C15 . . 117.9(2) ?
C17 C16 H16 . . 121.0 ?
C15 C16 H16 . . 121.0 ?
N4 C17 C16 . . 124.0(2) ?
N4 C17 H17 . . 118.0 ?
C16 C17 H17 . . 118.0 ?
O1 C18 H18A . . 109.5 ?
O1 C18 H18B . . 109.5 ?
H18A C18 H18B . . 109.5 ?
O1 C18 H18C . . 109.5 ?
H18A C18 H18C . . 109.5 ?
H18B C18 H18C . . 109.5 ?
C19 O3 C36 . . 117.38(16) ?
C24 N5 C28 . . 115.19(16) ?
C24 N5 C25 . . 114.62(15) ?
C28 N5 C25 . . 109.58(14) ?
C29 N6 C27 . . 110.89(15) ?
C29 N6 C26 . . 111.33(16) ?
C27 N6 C26 . . 108.63(15) ?
C30 N7 C31 . . 128.76(18) ?
C30 N7 H07 . . 114.5(15) ?
C31 N7 H07 . . 116.3(15) ?
C31 N8 C35 . . 116.63(18) ?
O3 C19 C20 . . 123.64(18) ?
O3 C19 C24 . . 115.77(17) ?
C20 C19 C24 . . 120.6(2) ?
C21 C20 C19 . . 119.8(2) ?
C21 C20 H20 . . 120.1 ?
C19 C20 H20 . . 120.1 ?
C22 C21 C20 . . 120.5(2) ?
C22 C21 H21 . . 119.8 ?
C20 C21 H21 . . 119.8 ?
C21 C22 C23 . . 119.7(2) ?
C21 C22 H22 . . 120.1 ?
C23 C22 H22 . . 120.1 ?
C22 C23 C24 . . 121.8(2) ?
C22 C23 H23 . . 119.1 ?
C24 C23 H23 . . 119.1 ?
C23 C24 C19 . . 117.59(18) ?
C23 C24 N5 . . 122.76(18) ?
C19 C24 N5 . . 119.57(19) ?
N5 C25 C26 . . 109.92(16) ?
N5 C25 H25A . . 109.7 ?
C26 C25 H25A . . 109.7 ?
N5 C25 H25B . . 109.7 ?
C26 C25 H25B . . 109.7 ?
H25A C25 H25B . . 108.2 ?
N6 C26 C25 . . 110.55(17) ?
N6 C26 H26A . . 109.5 ?
C25 C26 H26A . . 109.5 ?
N6 C26 H26B . . 109.5 ?
C25 C26 H26B . . 109.5 ?
H26A C26 H26B . . 108.1 ?
N6 C27 C28 . . 110.30(16) ?
N6 C27 H27A . . 109.6 ?
C28 C27 H27A . . 109.6 ?
N6 C27 H27B . . 109.6 ?
C28 C27 H27B . . 109.6 ?
H27A C27 H27B . . 108.1 ?
N5 C28 C27 . . 109.87(17) ?
N5 C28 H28A . . 109.7 ?
C27 C28 H28A . . 109.7 ?
N5 C28 H28B . . 109.7 ?
C27 C28 H28B . . 109.7 ?
H28A C28 H28B . . 108.2 ?
N6 C29 C30 . . 115.62(17) ?
N6 C29 H29A . . 108.4 ?
C30 C29 H29A . . 108.4 ?
N6 C29 H29B . . 108.4 ?
C30 C29 H29B . . 108.4 ?
H29A C29 H29B . . 107.4 ?
O4 C30 N7 . . 125.2(2) ?
O4 C30 C29 . . 119.63(19) ?
N7 C30 C29 . . 115.06(17) ?
N8 C31 C32 . . 123.6(2) ?
N8 C31 N7 . . 112.81(17) ?
C32 C31 N7 . . 123.57(19) ?
C33 C32 C31 . . 118.1(2) ?
C33 C32 H32 . . 121.0 ?
C31 C32 H32 . . 121.0 ?
C34 C33 C32 . . 119.7(2) ?
C34 C33 H33 . . 120.1 ?
C32 C33 H33 . . 120.1 ?
C35 C34 C33 . . 117.9(2) ?
C35 C34 H34 . . 121.0 ?
C33 C34 H34 . . 121.0 ?
N8 C35 C34 . . 124.0(2) ?
N8 C35 H35 . . 118.0 ?
C34 C35 H35 . . 118.0 ?
O3 C36 H36A . . 109.5 ?
O3 C36 H36B . . 109.5 ?
H36A C36 H36B . . 109.5 ?
O3 C36 H36C . . 109.5 ?
H36A C36 H36C . . 109.5 ?
H36B C36 H36C . . 109.5 ?

loop_
_geom_bond_atom_site_label_1
_geom_bond_atom_site_label_2
_geom_bond_site_symmetry_2
_geom_bond_distance
_geom_bond_publ_flag
O1 C1 . 1.374(2) ?
O1 C18 . 1.426(2) ?
O2 C12 . 1.220(2) ?
N1 C6 . 1.433(2) ?
N1 C10 . 1.469(2) ?
N1 C7 . 1.470(3) ?
N2 C11 . 1.458(2) ?
N2 C8 . 1.469(2) ?
N2 C9 . 1.470(3) ?
N3 C12 . 1.355(2) ?
N3 C13 . 1.404(3) ?
N3 H03 . 0.85(2) ?
N4 C13 . 1.337(2) ?
N4 C17 . 1.343(3) ?
C1 C2 . 1.387(3) ?
C1 C6 . 1.406(3) ?
C2 C3 . 1.394(3) ?
C2 H2 . 0.9500 ?
C3 C4 . 1.374(3) ?
C3 H3 . 0.9500 ?
C4 C5 . 1.391(3) ?
C4 H4 . 0.9500 ?
C5 C6 . 1.391(3) ?
C5 H5 . 0.9500 ?
C7 C8 . 1.521(3) ?
C7 H7A . 0.9900 ?
C7 H7B . 0.9900 ?
C8 H8A . 0.9900 ?
C8 H8B . 0.9900 ?
C9 C10 . 1.510(3) ?
C9 H9A . 0.9900 ?
C9 H9B . 0.9900 ?
C10 H10A . 0.9900 ?
C10 H10B . 0.9900 ?
C11 C12 . 1.517(3) ?
C11 H11A . 0.9900 ?
C11 H11B . 0.9900 ?
C13 C14 . 1.386(3) ?
C14 C15 . 1.387(3) ?
C14 H14 . 0.9500 ?
C15 C16 . 1.386(3) ?
C15 H15 . 0.9500 ?
C16 C17 . 1.375(3) ?
C16 H16 . 0.9500 ?
C17 H17 . 0.9500 ?
C18 H18A . 0.9800 ?
C18 H18B . 0.9800 ?
C18 H18C . 0.9800 ?
O3 C19 . 1.372(2) ?
O3 C36 . 1.427(2) ?
O4 C30 . 1.223(2) ?
N5 C24 . 1.421(2) ?
N5 C28 . 1.464(2) ?
N5 C25 . 1.476(2) ?
N6 C29 . 1.464(2) ?
N6 C27 . 1.469(2) ?
N6 C26 . 1.473(2) ?
N7 C30 . 1.352(3) ?
N7 C31 . 1.406(3) ?
N7 H07 . 0.86(2) ?
N8 C31 . 1.334(3) ?
N8 C35 . 1.348(3) ?
C19 C20 . 1.389(3) ?
C19 C24 . 1.414(3) ?
C20 C21 . 1.388(3) ?
C20 H20 . 0.9500 ?
C21 C22 . 1.372(3) ?
C21 H21 . 0.9500 ?
C22 C23 . 1.387(3) ?
C22 H22 . 0.9500 ?
C23 C24 . 1.388(3) ?
C23 H23 . 0.9500 ?
C25 C26 . 1.513(3) ?
C25 H25A . 0.9900 ?
C25 H25B . 0.9900 ?
C26 H26A . 0.9900 ?
C26 H26B . 0.9900 ?
C27 C28 . 1.515(3) ?
C27 H27A . 0.9900 ?
C27 H27B . 0.9900 ?
C28 H28A . 0.9900 ?
C28 H28B . 0.9900 ?
C29 C30 . 1.513(3) ?
C29 H29A . 0.9900 ?
C29 H29B . 0.9900 ?
C31 C32 . 1.388(3) ?
C32 C33 . 1.381(3) ?
C32 H32 . 0.9500 ?
C33 C34 . 1.378(3) ?
C33 H33 . 0.9500 ?
C34 C35 . 1.377(3) ?
C34 H34 . 0.9500 ?
C35 H35 . 0.9500 ?
C36 H36A . 0.9800 ?
C36 H36B . 0.9800 ?
C36 H36C . 0.9800 ?

loop_
_geom_hbond_atom_site_label_D
_geom_hbond_atom_site_label_H
_geom_hbond_atom_site_label_A
_geom_hbond_site_symmetry_A
_geom_hbond_distance_DH
_geom_hbond_distance_HA
_geom_hbond_distance_DA
_geom_hbond_angle_DHA
_geom_hbond_publ_flag
N3 H03 N2 . 0.85(2) 2.20(3) 2.692(3) 117.0(19) yes
N7 H07 N6 . 0.86(2) 2.26(3) 2.734(3) 115.3(19) yes
C2 H2 N8 . 0.95 2.44 3.354(3) 161 yes
C7 H7A O1 . 0.99 2.42 3.010(3) 118 ?
C14 H14 O2 . 0.95 2.33 2.923(3) 120 yes
C20 H20 N4 . 0.95 2.59 3.527(3) 168 yes
C25 H25A O3 . 0.99 2.34 2.950(3) 119 ?
C32 H32 O4 . 0.95 2.34 2.917(3) 118 ?

loop_
_geom_torsion_atom_site_label_1
_geom_torsion_atom_site_label_2
_geom_torsion_atom_site_label_3
_geom_torsion_atom_site_label_4
_geom_torsion_site_symmetry_1
_geom_torsion_site_symmetry_2
_geom_torsion_site_symmetry_3
_geom_torsion_site_symmetry_4
_geom_torsion
_geom_torsion_publ_flag
C18 O1 C1 C2 . . . . 3.2(3) ?
C18 O1 C1 C6 . . . . -176.80(19) ?
O1 C1 C2 C3 . . . . 179.3(2) ?
C6 C1 C2 C3 . . . . -0.7(3) ?
C1 C2 C3 C4 . . . . 0.3(3) ?
C2 C3 C4 C5 . . . . -0.2(4) ?
C3 C4 C5 C6 . . . . 0.6(4) ?
C4 C5 C6 C1 . . . . -1.0(3) ?
C4 C5 C6 N1 . . . . 177.4(2) ?
O1 C1 C6 C5 . . . . -178.98(18) ?
C2 C1 C6 C5 . . . . 1.0(3) ?
O1 C1 C6 N1 . . . . 2.6(3) ?
C2 C1 C6 N1 . . . . -177.39(18) ?
C10 N1 C6 C5 . . . . -18.5(3) ?
C7 N1 C6 C5 . . . . 109.2(2) ?
C10 N1 C6 C1 . . . . 159.80(18) ?
C7 N1 C6 C1 . . . . -72.5(2) ?
C6 N1 C7 C8 . . . . 171.99(16) ?
C10 N1 C7 C8 . . . . -57.8(2) ?
C11 N2 C8 C7 . . . . 176.23(16) ?
C9 N2 C8 C7 . . . . -59.0(2) ?
N1 C7 C8 N2 . . . . 57.8(2) ?
C11 N2 C9 C10 . . . . -174.60(16) ?
C8 N2 C9 C10 . . . . 60.7(2) ?
C6 N1 C10 C9 . . . . -171.08(16) ?
C7 N1 C10 C9 . . . . 59.5(2) ?
N2 C9 C10 N1 . . . . -61.1(2) ?
C8 N2 C11 C12 . . . . -86.9(2) ?
C9 N2 C11 C12 . . . . 150.02(18) ?
C13 N3 C12 O2 . . . . 11.1(3) ?
C13 N3 C12 C11 . . . . -164.95(19) ?
N2 C11 C12 O2 . . . . 166.17(18) ?
N2 C11 C12 N3 . . . . -17.6(2) ?
C17 N4 C13 C14 . . . . 1.1(3) ?
C17 N4 C13 N3 . . . . -177.56(17) ?
C12 N3 C13 N4 . . . . 175.9(2) ?
C12 N3 C13 C14 . . . . -2.7(3) ?
N4 C13 C14 C15 . . . . -2.3(3) ?
N3 C13 C14 C15 . . . . 176.1(2) ?
C13 C14 C15 C16 . . . . 1.5(3) ?
C14 C15 C16 C17 . . . . 0.5(3) ?
C13 N4 C17 C16 . . . . 1.1(3) ?
C15 C16 C17 N4 . . . . -1.9(3) ?
C36 O3 C19 C20 . . . . 0.6(3) ?
C36 O3 C19 C24 . . . . -178.73(19) ?
O3 C19 C20 C21 . . . . -179.0(2) ?
C24 C19 C20 C21 . . . . 0.3(3) ?
C19 C20 C21 C22 . . . . 0.5(4) ?
C20 C21 C22 C23 . . . . -0.9(4) ?
C21 C22 C23 C24 . . . . 0.6(4) ?
C22 C23 C24 C19 . . . . 0.2(3) ?
C22 C23 C24 N5 . . . . 176.9(2) ?
O3 C19 C24 C23 . . . . 178.73(19) ?
C20 C19 C24 C23 . . . . -0.6(3) ?
O3 C19 C24 N5 . . . . 1.9(3) ?
C20 C19 C24 N5 . . . . -177.44(19) ?
C28 N5 C24 C23 . . . . -13.1(3) ?
C25 N5 C24 C23 . . . . 115.4(2) ?
C28 N5 C24 C19 . . . . 163.57(18) ?
C25 N5 C24 C19 . . . . -67.9(2) ?
C24 N5 C25 C26 . . . . 170.29(17) ?
C28 N5 C25 C26 . . . . -58.4(2) ?
C29 N6 C26 C25 . . . . 178.58(17) ?
C27 N6 C26 C25 . . . . -59.0(2) ?
N5 C25 C26 N6 . . . . 59.0(2) ?
C29 N6 C27 C28 . . . . -177.92(16) ?
C26 N6 C27 C28 . . . . 59.4(2) ?
C24 N5 C28 C27 . . . . -170.09(17) ?
C25 N5 C28 C27 . . . . 58.9(2) ?
N6 C27 C28 N5 . . . . -60.2(2) ?
C27 N6 C29 C30 . . . . 154.65(17) ?
C26 N6 C29 C30 . . . . -84.3(2) ?
C31 N7 C30 O4 . . . . -4.8(3) ?
C31 N7 C30 C29 . . . . 179.19(18) ?
N6 C29 C30 O4 . . . . 171.57(17) ?
N6 C29 C30 N7 . . . . -12.2(2) ?
C35 N8 C31 C32 . . . . -1.1(3) ?
C35 N8 C31 N7 . . . . -179.91(18) ?
C30 N7 C31 N8 . . . . -165.16(19) ?
C30 N7 C31 C32 . . . . 16.0(3) ?
N8 C31 C32 C33 . . . . 1.1(3) ?
N7 C31 C32 C33 . . . . 179.82(18) ?
C31 C32 C33 C34 . . . . -0.2(3) ?
C32 C33 C34 C35 . . . . -0.6(3) ?
C31 N8 C35 C34 . . . . 0.2(3) ?
C33 C34 C35 N8 . . . . 0.7(3) ?
